data_4127164
loop_
_publ_author_name
'Paul, Mithun'
'Chakraborty, Shaunak'
'Desiraju, Gautam R.'

_publ_section_title
;
 Six-component Molecular Solids, ABC[D1-(x+y)ExFy]2.
;
_journal_name_full 'Journal of the American Chemical Society'
_journal_paper_doi 10.1021/jacs.7b12501
_journal_year 2018
_chemical_formula_moiety 'C6.83 H5 Cl0.17 O2, C6.88 H5 Cl0.12 O2, C6.77 H5 Cl0.23 O2'
_chemical_formula_sum 'C20.47 H15 Cl0.53 O6'
_chemical_formula_weight 375.72
_chemical_name_systematic
;
 ?
;
_space_group_crystal_system monoclinic
_space_group_IT_number 14
_space_group_name_Hall '-P 2yn'
_space_group_name_H-M_alt 'P 1 21/n 1'
_symmetry_space_group_name_Hall '-P 2yn'
_symmetry_space_group_name_H-M 'P 1 21/n 1'
_atom_sites_solution_hydrogens geom
_audit_creation_method SHELXL-2013
_cell_angle_alpha 90
_cell_angle_beta 92.232(13)
_cell_angle_gamma 90
_cell_formula_units_Z 4
_cell_length_a 9.113(8)
_cell_length_b 11.693(10)
_cell_length_c 18.208(16)
_cell_measurement_reflns_used 4345
_cell_measurement_temperature 150(2)
_cell_measurement_theta_max 33.8
_cell_measurement_theta_min 2.1
_cell_volume 1939(3)
_computing_structure_refinement 'SHELXL-2013 (Sheldrick, 2013)'
_diffrn_ambient_temperature 150(2)
_diffrn_measured_fraction_theta_full 0.998
_diffrn_measured_fraction_theta_max 0.999
_diffrn_measurement_device_type CCD
_diffrn_radiation_type MoK\a
_diffrn_radiation_wavelength 0.71073
_diffrn_reflns_av_R_equivalents 0.0775
_diffrn_reflns_av_unetI/netI 0.0471
_diffrn_reflns_Laue_measured_fraction_full 0.998
_diffrn_reflns_Laue_measured_fraction_max 0.999
_diffrn_reflns_limit_h_max 11
_diffrn_reflns_limit_h_min -11
_diffrn_reflns_limit_k_max 15
_diffrn_reflns_limit_k_min -15
_diffrn_reflns_limit_l_max 23
_diffrn_reflns_limit_l_min -23
_diffrn_reflns_number 20035
_diffrn_reflns_point_group_measured_fraction_full 0.998
_diffrn_reflns_point_group_measured_fraction_max 0.999
_diffrn_reflns_theta_full 25.242
_diffrn_reflns_theta_max 27.499
_diffrn_reflns_theta_min 2.070
_exptl_absorpt_coefficient_mu 0.165
_exptl_crystal_density_diffrn 1.287
_exptl_crystal_description block
_exptl_crystal_F_000 1024
_refine_diff_density_max 0.348
_refine_diff_density_min -0.267
_refine_diff_density_rms 0.062
_refine_ls_extinction_method none
_refine_ls_goodness_of_fit_ref 1.151
_refine_ls_hydrogen_treatment constr
_refine_ls_matrix_type full
_refine_ls_number_parameters 277
_refine_ls_number_reflns 4438
_refine_ls_number_restraints 0
_refine_ls_restrained_S_all 1.151
_refine_ls_R_factor_all 0.0989
_refine_ls_R_factor_gt 0.0782
_refine_ls_shift/su_max 0.000
_refine_ls_shift/su_mean 0.000
_refine_ls_structure_factor_coef Fsqd
_refine_ls_weighting_details
;
 w=1/[\s^2^(Fo^2^)+(0.0971P)^2^+0.6430P]
 where P=(Fo^2^+2Fc^2^)/3
;
_refine_ls_weighting_scheme calc
_refine_ls_wR_factor_gt 0.2037
_refine_ls_wR_factor_ref 0.2189
_reflns_Friedel_coverage 0.000
_reflns_number_gt 3471
_reflns_number_total 4438
_reflns_threshold_expression 'I > 2\s(I)'
_cod_data_source_file ja7b12501_si_003.cif
_cod_data_source_block BSS3
_cod_database_code 4127164
_shelx_space_group_comment
;
The symmetry employed for this shelxl refinement is uniquely defined
by the following loop, which should always be used as a source of
symmetry information in preference to the above space-group names.
They are only intended as comments.
;
_shelxl_version_number 2013-2

loop_
_space_group_symop_operation_xyz
'x, y, z'
'-x+1/2, y+1/2, -z+1/2'
'-x, -y, -z'
'x-1/2, -y-1/2, z-1/2'

loop_
_atom_site_label
_atom_site_type_symbol
_atom_site_fract_x
_atom_site_fract_y
_atom_site_fract_z
_atom_site_U_iso_or_equiv
_atom_site_adp_type
_atom_site_occupancy
_atom_site_site_symmetry_order
_atom_site_calc_flag
_atom_site_refinement_flags_posn
_atom_site_refinement_flags_adp
_atom_site_refinement_flags_occupancy
_atom_site_disorder_assembly
_atom_site_disorder_group
Cl1 Cl 0.2788(15) 0.5870(10) 0.0193(10) 0.067(4) Uani 0.1736 1 d . . P A 1
C100 C 0.2831(9) 0.5917(8) 0.0069(8) 0.044(2) Uani 0.8264 1 d . . P A 2
Cl2 Cl 0.621(3) 1.2538(16) -0.2523(12) 0.095(7) Uani 0.1211 1 d . . P B 1
C200 C 0.6375(11) 1.2549(7) -0.2606(5) 0.059(2) Uani 0.8789 1 d . . P B 2
Cl3 Cl 0.7496(8) 0.9154(5) -0.0156(5) 0.0438(13) Uani 0.2338 1 d . . P C 1
C300 C 0.7582(16) 0.9055(10) -0.0224(8) 0.083(4) Uani 0.7662 1 d . . P C 2
C1 C 0.1957(3) 0.5130(2) -0.04690(14) 0.0418(6) Uani 1 1 d . . . . .
C2 C 0.2443(3) 0.4036(2) -0.06356(14) 0.0445(6) Uani 1 1 d . . . . .
C3 C 0.1698(3) 0.3352(2) -0.11462(15) 0.0520(7) Uani 1 1 d . . . . .
H3 H 0.2047 0.2626 -0.1253 0.062 Uiso 1 1 calc R U . . .
C4 C 0.0435(4) 0.3759(3) -0.14932(16) 0.0553(7) Uani 1 1 d . . . . .
H4 H -0.0078 0.3301 -0.1833 0.066 Uiso 1 1 calc R U . . .
C5 C -0.0079(3) 0.4841(2) -0.13421(16) 0.0525(7) Uani 1 1 d . . . . .
H5 H -0.0924 0.5116 -0.1584 0.063 Uiso 1 1 calc R U . . .
C6 C 0.0670(3) 0.5509(2) -0.08300(14) 0.0419(6) Uani 1 1 d . . . . .
C7 C 0.7011(3) 0.9879(2) 0.04798(14) 0.0436(6) Uani 1 1 d . . . . .
C8 C 0.5916(3) 0.9507(2) 0.09315(15) 0.0469(6) Uani 1 1 d . . . . .
C9 C 0.5450(4) 1.0168(3) 0.15036(18) 0.0630(8) Uani 1 1 d . . . . .
H9 H 0.4718 0.9902 0.1802 0.076 Uiso 1 1 calc R U . . .
C10 C 0.6079(4) 1.1229(3) 0.16313(19) 0.0710(10) Uani 1 1 d . . . . .
H10 H 0.5767 1.1676 0.2018 0.085 Uiso 1 1 calc R U . . .
C11 C 0.7158(4) 1.1628(2) 0.11947(16) 0.0575(8) Uani 1 1 d . . . . .
H11 H 0.7581 1.2341 0.1283 0.069 Uiso 1 1 calc R U . . .
C12 C 0.7606(3) 1.0957(2) 0.06225(14) 0.0456(6) Uani 1 1 d . . . . .
C13 C 0.7699(3) 1.1749(2) -0.25419(15) 0.0434(6) Uani 1 1 d . . . . .
C14 C 0.8401(3) 1.1433(2) -0.31696(15) 0.0447(6) Uani 1 1 d . . . . .
C15 C 0.9665(3) 1.0772(2) -0.31382(17) 0.0542(7) Uani 1 1 d . . . . .
H15 H 1.0124 1.0567 -0.3566 0.065 Uiso 1 1 calc R U . . .
C16 C 1.0231(3) 1.0423(3) -0.24613(18) 0.0589(8) Uani 1 1 d . . . . .
H16 H 1.1087 0.9989 -0.2433 0.071 Uiso 1 1 calc R U . . .
C17 C 0.9545(3) 1.0708(2) -0.18261(17) 0.0533(7) Uani 1 1 d . . . . .
H17 H 0.9925 1.0461 -0.1372 0.064 Uiso 1 1 calc R U . . .
C18 C 0.8289(3) 1.1364(2) -0.18718(15) 0.0447(6) Uani 1 1 d . . . . .
O1 O 0.8674(2) 1.13296(17) 0.01652(11) 0.0548(5) Uani 1 1 d . . . . .
H1 H 0.8995 1.1947 0.0312 0.082 Uiso 1 1 calc R U . . .
O2 O 0.5306(2) 0.84465(17) 0.07832(13) 0.0593(6) Uani 1 1 d . . . . .
H2 H 0.4494 0.8409 0.0960 0.089 Uiso 1 1 calc R U . . .
O3 O 0.3684(2) 0.36503(18) -0.02543(12) 0.0578(5) Uani 1 1 d . . . . .
H3A H 0.3912 0.3020 -0.0411 0.087 Uiso 1 1 calc R U . . .
O4 O 0.0163(2) 0.65826(15) -0.06561(12) 0.0527(5) Uani 1 1 d . . . . .
H4A H -0.0683 0.6658 -0.0819 0.079 Uiso 1 1 calc R U . . .
O5 O 0.7570(2) 1.16851(19) -0.12537(11) 0.0582(5) Uani 1 1 d . . . . .
H5A H 0.8091 1.1548 -0.0887 0.087 Uiso 1 1 calc R U . . .
O6 O 0.7784(2) 1.18041(19) -0.38282(11) 0.0581(5) Uani 1 1 d . . . . .
H6 H 0.8353 1.1682 -0.4157 0.087 Uiso 1 1 calc R U . . .

loop_
_atom_site_aniso_label
_atom_site_aniso_U_11
_atom_site_aniso_U_22
_atom_site_aniso_U_33
_atom_site_aniso_U_23
_atom_site_aniso_U_13
_atom_site_aniso_U_12
Cl1 0.080(6) 0.052(4) 0.067(7) -0.007(3) -0.018(4) -0.036(4)
C100 0.040(3) 0.049(4) 0.042(3) -0.002(2) -0.0116(19) 0.010(3)
Cl2 0.090(10) 0.092(10) 0.104(10) 0.055(8) 0.020(7) 0.058(7)
C200 0.050(3) 0.063(4) 0.064(3) -0.017(3) -0.002(2) 0.014(2)
Cl3 0.048(3) 0.0268(17) 0.058(3) -0.002(2) 0.018(2) -0.0015(16)
C300 0.090(7) 0.080(6) 0.079(6) -0.040(4) 0.027(4) 0.010(4)
C1 0.0374(13) 0.0420(13) 0.0461(14) -0.0011(11) 0.0020(10) -0.0076(10)
C2 0.0414(13) 0.0452(14) 0.0470(14) 0.0025(11) 0.0026(11) -0.0021(11)
C3 0.0591(17) 0.0433(14) 0.0537(16) -0.0043(12) 0.0032(13) -0.0029(12)
C4 0.0639(18) 0.0498(16) 0.0515(16) -0.0090(13) -0.0071(13) -0.0093(13)
C5 0.0504(15) 0.0511(16) 0.0551(16) 0.0008(13) -0.0099(13) -0.0075(12)
C6 0.0396(13) 0.0373(12) 0.0488(14) -0.0005(10) 0.0008(10) -0.0046(10)
C7 0.0409(13) 0.0402(13) 0.0492(14) 0.0012(11) -0.0032(11) 0.0036(10)
C8 0.0436(14) 0.0395(13) 0.0575(15) 0.0025(12) 0.0023(12) 0.0044(11)
C9 0.067(2) 0.0554(18) 0.0684(19) -0.0004(15) 0.0238(16) -0.0024(15)
C10 0.093(3) 0.0591(19) 0.0623(19) -0.0114(15) 0.0259(18) -0.0002(18)
C11 0.075(2) 0.0451(15) 0.0522(16) -0.0047(13) 0.0045(15) -0.0022(14)
C12 0.0428(14) 0.0469(14) 0.0468(14) 0.0029(11) -0.0023(11) 0.0015(11)
C13 0.0393(13) 0.0333(12) 0.0570(15) 0.0007(11) -0.0041(11) -0.0039(10)
C14 0.0430(14) 0.0395(13) 0.0510(14) 0.0039(11) -0.0047(11) -0.0089(11)
C15 0.0497(16) 0.0533(16) 0.0597(17) -0.0013(14) 0.0044(13) -0.0001(13)
C16 0.0438(15) 0.0562(17) 0.076(2) 0.0059(15) -0.0015(14) 0.0090(13)
C17 0.0489(15) 0.0514(15) 0.0588(17) 0.0086(13) -0.0096(13) -0.0007(12)
C18 0.0421(14) 0.0368(12) 0.0550(15) -0.0004(11) -0.0004(11) -0.0085(10)
O1 0.0555(12) 0.0483(11) 0.0610(12) -0.0051(9) 0.0078(9) -0.0111(9)
O2 0.0488(12) 0.0478(11) 0.0826(15) -0.0027(10) 0.0165(10) -0.0024(9)
O3 0.0485(11) 0.0506(11) 0.0736(14) -0.0084(10) -0.0062(10) 0.0056(9)
O4 0.0450(11) 0.0419(10) 0.0703(13) -0.0049(9) -0.0083(9) -0.0009(8)
O5 0.0533(12) 0.0670(14) 0.0542(11) -0.0027(10) 0.0024(9) -0.0027(10)
O6 0.0550(12) 0.0641(13) 0.0547(11) 0.0104(10) -0.0038(9) -0.0030(10)

loop_
_atom_type_symbol
_atom_type_description
_atom_type_scat_dispersion_real
_atom_type_scat_dispersion_imag
_atom_type_scat_source
C C 0.0033 0.0016 'International Tables Vol C Tables 4.2.6.8 and 6.1.1.4'
H H 0.0000 0.0000 'International Tables Vol C Tables 4.2.6.8 and 6.1.1.4'
O O 0.0106 0.0060 'International Tables Vol C Tables 4.2.6.8 and 6.1.1.4'
Cl Cl 0.1484 0.1585 'International Tables Vol C Tables 4.2.6.8 and 6.1.1.4'

loop_
_geom_angle_atom_site_label_1
_geom_angle_atom_site_label_2
_geom_angle_atom_site_label_3
_geom_angle
C2 C1 C6 117.3(2)
C2 C1 C100 121.7(4)
C6 C1 C100 120.9(4)
C2 C1 Cl1 120.1(5)
C6 C1 Cl1 122.3(5)
O3 C2 C3 121.3(3)
O3 C2 C1 116.9(2)
C3 C2 C1 121.7(3)
C4 C3 C2 119.2(3)
C4 C3 H3 120.4
C2 C3 H3 120.4
C3 C4 C5 120.6(3)
C3 C4 H4 119.7
C5 C4 H4 119.7
C6 C5 C4 119.5(3)
C6 C5 H5 120.3
C4 C5 H5 120.3
O4 C6 C5 120.7(2)
O4 C6 C1 117.7(2)
C5 C6 C1 121.6(2)
C8 C7 C12 117.2(2)
C8 C7 Cl3 121.0(3)
C12 C7 Cl3 121.7(3)
C8 C7 C300 121.2(5)
C12 C7 C300 121.6(5)
C9 C8 O2 121.2(3)
C9 C8 C7 121.5(3)
O2 C8 C7 117.3(2)
C8 C9 C10 119.5(3)
C8 C9 H9 120.2
C10 C9 H9 120.2
C11 C10 C9 120.7(3)
C11 C10 H10 119.7
C9 C10 H10 119.7
C10 C11 C12 119.0(3)
C10 C11 H11 120.5
C12 C11 H11 120.5
O1 C12 C11 121.0(3)
O1 C12 C7 116.9(2)
C11 C12 C7 122.1(3)
C14 C13 C18 117.6(2)
C14 C13 C200 119.4(4)
C18 C13 C200 123.0(4)
C14 C13 Cl2 125.3(8)
C18 C13 Cl2 117.1(8)
O6 C14 C13 116.7(2)
O6 C14 C15 121.5(3)
C13 C14 C15 121.7(3)
C16 C15 C14 118.9(3)
C16 C15 H15 120.6
C14 C15 H15 120.6
C17 C16 C15 120.9(3)
C17 C16 H16 119.6
C15 C16 H16 119.6
C18 C17 C16 119.2(3)
C18 C17 H17 120.4
C16 C17 H17 120.4
O5 C18 C17 121.6(3)
O5 C18 C13 116.7(2)
C17 C18 C13 121.8(3)
C12 O1 H1 109.5
C8 O2 H2 109.5
C2 O3 H3A 109.5
C6 O4 H4A 109.5
C18 O5 H5A 109.5
C14 O6 H6 109.5

loop_
_geom_bond_atom_site_label_1
_geom_bond_atom_site_label_2
_geom_bond_distance
Cl1 C1 1.644(13)
C100 C1 1.543(10)
Cl2 C13 1.642(19)
C200 C13 1.527(10)
Cl3 C7 1.515(10)
C300 C7 1.701(14)
C1 C2 1.391(4)
C1 C6 1.394(4)
C2 O3 1.379(3)
C2 C3 1.384(4)
C3 C4 1.376(4)
C3 H3 0.9300
C4 C5 1.380(4)
C4 H4 0.9300
C5 C6 1.377(4)
C5 H5 0.9300
C6 O4 1.379(3)
C7 C8 1.388(4)
C7 C12 1.393(4)
C8 C9 1.377(4)
C8 O2 1.381(3)
C9 C10 1.383(5)
C9 H9 0.9300
C10 C11 1.370(5)
C10 H10 0.9300
C11 C12 1.379(4)
C11 H11 0.9300
C12 O1 1.376(3)
C13 C14 1.382(4)
C13 C18 1.389(4)
C14 O6 1.375(3)
C14 C15 1.387(4)
C15 C16 1.379(4)
C15 H15 0.9300
C16 C17 1.377(4)
C16 H16 0.9300
C17 C18 1.377(4)
C17 H17 0.9300
C18 O5 1.377(3)
O1 H1 0.8200
O2 H2 0.8200
O3 H3A 0.8200
O4 H4A 0.8200
O5 H5A 0.8200
O6 H6 0.8200

loop_
_geom_hbond_atom_site_label_D
_geom_hbond_atom_site_label_H
_geom_hbond_atom_site_label_A
_geom_hbond_distance_DH
_geom_hbond_distance_HA
_geom_hbond_distance_DA
_geom_hbond_angle_DHA
_geom_hbond_site_symmetry_A
O1 H1 O4 0.82 1.97 2.794(3) 178.0 3_675
O2 H2 O5 0.82 1.98 2.793(4) 172.5 3_675
O3 H3A O2 0.82 1.99 2.803(3) 173.7 3_665
O4 H4A O6 0.82 2.00 2.822(4) 177.1 2_544
O5 H5A O1 0.82 1.98 2.767(4) 159.4 .
O6 H6 O3 0.82 2.07 2.804(4) 149.1 4_675

loop_
_geom_torsion_atom_site_label_1
_geom_torsion_atom_site_label_2
_geom_torsion_atom_site_label_3
_geom_torsion_atom_site_label_4
_geom_torsion
C6 C1 C2 O3 -177.4(2)
C100 C1 C2 O3 5.0(7)
Cl1 C1 C2 O3 -3.8(8)
C6 C1 C2 C3 0.9(4)
C100 C1 C2 C3 -176.6(6)
Cl1 C1 C2 C3 174.5(7)
O3 C2 C3 C4 177.6(3)
C1 C2 C3 C4 -0.7(4)
C2 C3 C4 C5 0.7(4)
C3 C4 C5 C6 -1.1(5)
C4 C5 C6 O4 -178.5(3)
C4 C5 C6 C1 1.4(4)
C2 C1 C6 O4 178.6(2)
C100 C1 C6 O4 -3.8(7)
Cl1 C1 C6 O4 5.1(8)
C2 C1 C6 C5 -1.2(4)
C100 C1 C6 C5 176.3(6)
Cl1 C1 C6 C5 -174.8(8)
C12 C7 C8 C9 -0.9(4)
Cl3 C7 C8 C9 -178.9(4)
C300 C7 C8 C9 179.8(6)
C12 C7 C8 O2 178.9(2)
Cl3 C7 C8 O2 0.9(5)
C300 C7 C8 O2 -0.4(7)
O2 C8 C9 C10 -179.5(3)
C7 C8 C9 C10 0.3(5)
C8 C9 C10 C11 0.0(6)
C9 C10 C11 C12 0.2(5)
C10 C11 C12 O1 179.3(3)
C10 C11 C12 C7 -0.9(5)
C8 C7 C12 O1 -178.9(2)
Cl3 C7 C12 O1 -1.0(5)
C300 C7 C12 O1 0.3(7)
C8 C7 C12 C11 1.2(4)
Cl3 C7 C12 C11 179.2(4)
C300 C7 C12 C11 -179.5(6)
C18 C13 C14 O6 178.8(2)
C200 C13 C14 O6 -4.5(5)
Cl2 C13 C14 O6 -0.6(11)
C18 C13 C14 C15 -1.2(4)
C200 C13 C14 C15 175.6(4)
Cl2 C13 C14 C15 179.4(10)
O6 C14 C15 C16 -179.9(3)
C13 C14 C15 C16 0.1(4)
C14 C15 C16 C17 1.0(5)
C15 C16 C17 C18 -0.9(5)
C16 C17 C18 O5 -179.2(3)
C16 C17 C18 C13 -0.2(4)
C14 C13 C18 O5 -179.7(2)
C200 C13 C18 O5 3.6(5)
Cl2 C13 C18 O5 -0.3(10)
C14 C13 C18 C17 1.2(4)
C200 C13 C18 C17 -175.4(5)
Cl2 C13 C18 C17 -179.3(9)
